data_7110369
loop_
_publ_author_name
'Tonei, Deborah M.'
'Baker, Lisa-Jane'
'Brothers, Penelope J.'
'Clark, George R.'
'Ware, David C.'

_publ_section_title
;
 Decarboxylation of an \a-amino acid coordinated to cobalt(iii): kinetic
 stabilisation and molecular structure of a Co--C--N three-membered ring
 incorporated into a cobalt(iii) macrocyclic ligand
 complex&#x2020;&#x2021;
;
_journal_issue 23
_journal_name_full 'Chemical Communications'
_journal_page_first 2593
_journal_paper_doi 10.1039/a807365a
_journal_year 1998
_chemical_formula_sum 'C49 H59 B Co N4 O2'
_chemical_formula_weight 805.74
_chemical_name_systematic
; 
(1-carboxymethyl-4-methylene-1,4,8,11-tetraazacyclotetradecane)
-cobalt (III) percholorate
;
_space_group_IT_number 14
_symmetry_cell_setting monoclinic
_symmetry_space_group_name_Hall '-P 2yn'
_symmetry_space_group_name_H-M 'P 1 21/n 1'
_atom_sites_solution_hydrogens geom
_atom_sites_solution_primary direct
_atom_sites_solution_secondary difmap
_audit_creation_method SHELXL-97
_cell_angle_alpha 90.00
_cell_angle_beta 110.2770(10)
_cell_angle_gamma 90.00
_cell_formula_units_Z 4
_cell_length_a 14.8555(5)
_cell_length_b 17.4488(6)
_cell_length_c 17.2455(6)
_cell_measurement_reflns_used 9620
_cell_measurement_temperature 203(2)
_cell_measurement_theta_max 28.32
_cell_measurement_theta_min 1.33
_cell_volume 4193.2(3)
_computing_cell_refinement 'Siemens SMART (Siemens, 1994a)'
_computing_data_collection 'Siemens SMART (Siemens, 1994a)'
_computing_data_reduction 'Siemens SHELXTL (Siemens, 1994b)'
_computing_molecular_graphics 'Siemens SHELXTL (Siemens, 1994b)'
_computing_publication_material 'Siemens SHELXTL (Siemens, 1994b)'
_computing_structure_refinement 'SHELXL-97 (Sheldrick, 1997)'
_computing_structure_solution 'SHELXS-97 (Sheldrick, 1990)'
_diffrn_ambient_temperature 203(2)
_diffrn_measured_fraction_theta_full 0.961
_diffrn_measured_fraction_theta_max 0.961
_diffrn_measurement_device_type 'Siemens SMART CCD'
_diffrn_measurement_method \w
_diffrn_radiation_monochromator graphite
_diffrn_radiation_source 'fine-focus sealed tube'
_diffrn_radiation_type MoK\a
_diffrn_radiation_wavelength 0.71073
_diffrn_reflns_av_R_equivalents 0.0285
_diffrn_reflns_av_sigmaI/netI 0.0337
_diffrn_reflns_limit_h_max 17
_diffrn_reflns_limit_h_min -18
_diffrn_reflns_limit_k_max 21
_diffrn_reflns_limit_k_min 0
_diffrn_reflns_limit_l_max 21
_diffrn_reflns_limit_l_min 0
_diffrn_reflns_number 25441
_diffrn_reflns_theta_full 26.00
_diffrn_reflns_theta_max 26.00
_diffrn_reflns_theta_min 1.56
_diffrn_standards_decay_% none
_exptl_absorpt_coefficient_mu 0.454
_exptl_absorpt_correction_T_max 0.8834
_exptl_absorpt_correction_T_min 0.8048
_exptl_absorpt_correction_type multi-scan
_exptl_absorpt_process_details '(Blessing, 1995)'
_exptl_crystal_colour Orange
_exptl_crystal_density_diffrn 1.276
_exptl_crystal_density_method 'not measured'
_exptl_crystal_description Prism
_exptl_crystal_F_000 1716
_exptl_crystal_size_max 0.50
_exptl_crystal_size_mid 0.38
_exptl_crystal_size_min 0.28
_refine_diff_density_max 1.132
_refine_diff_density_min -0.388
_refine_diff_density_rms 0.058
_refine_ls_extinction_method none
_refine_ls_goodness_of_fit_ref 1.073
_refine_ls_hydrogen_treatment mixed
_refine_ls_matrix_type full
_refine_ls_number_parameters 529
_refine_ls_number_reflns 8199
_refine_ls_number_restraints 0
_refine_ls_restrained_S_all 1.073
_refine_ls_R_factor_all 0.0680
_refine_ls_R_factor_gt 0.0504
_refine_ls_shift/su_max 0.021
_refine_ls_shift/su_mean 0.000
_refine_ls_structure_factor_coef Fsqd
_refine_ls_weighting_details 'w=1/[\s^2^(Fo^2^)+(0.0746P)^2^+2.9123P] where P=(Fo^2^+2Fc^2^)/3'
_refine_ls_weighting_scheme calc
_refine_ls_wR_factor_gt 0.1356
_refine_ls_wR_factor_ref 0.1492
_reflns_number_gt 6384
_reflns_number_total 8199
_reflns_threshold_expression >2sigma(I)
_cod_data_source_file 807365asup1.cif
_cod_data_source_block dmt15
_cod_depositor_comments
;
The following automatic conversions were performed:

'_symmetry_cell_setting' value 'Monoclinic' changed to 'monoclinic'
according to /home/saulius/struct/CIF-dictionaries/cif_core.dic
dictionary named 'cif_core.dic' version 2.4.2 from 2011-04-26.

Automatic conversion script
Id: cif_fix_values 1891 2012-01-12 08:04:46Z andrius 

The following automatic conversions were performed:

'_refine_ls_weighting_scheme' value
'w=1/[\s^2^(Fo^2^)+(0.0746P)^2^+2.9123P] where P=(Fo^2^+2Fc^2^)/3'
was changed to 'calc'. New tag '_refine_ls_weighting_details' was
created. The value of the new tag was set to
'w=1/[\s^2^(Fo^2^)+(0.0746P)^2^+2.9123P] where P=(Fo^2^+2Fc^2^)/3'.

Automatic conversion script
Id: cif_fix_values 3143 2015-03-26 13:38:13Z robertas 
;
_cod_original_cell_volume 4193.2(2)
_cod_original_sg_symbol_H-M P21/n
_cod_database_code 7110369

loop_
_symmetry_equiv_pos_as_xyz
'x, y, z'
'-x+1/2, y+1/2, -z+1/2'
'-x, -y, -z'
'x-1/2, -y-1/2, z-1/2'

loop_
_atom_site_label
_atom_site_type_symbol
_atom_site_fract_x
_atom_site_fract_y
_atom_site_fract_z
_atom_site_U_iso_or_equiv
_atom_site_adp_type
_atom_site_occupancy
_atom_site_calc_flag
_atom_site_refinement_flags
Co Co 0.04577(2) 0.499572(19) 0.80751(2) 0.03162(12) Uani 1 d .
O1 O -0.02305(13) 0.54041(10) 0.87949(11) 0.0375(4) Uani 1 d .
O2 O 0.00352(18) 0.60586(14) 0.99671(13) 0.0572(6) Uani 1 d .
N1 N 0.05178(18) 0.58993(13) 0.74594(15) 0.0422(5) Uani 1 d .
N2 N 0.16572(17) 0.53466(15) 0.89526(16) 0.0458(6) Uani 1 d .
N3 N 0.05479(17) 0.39582(13) 0.85717(14) 0.0391(5) Uani 1 d .
N4 N -0.07472(16) 0.46238(13) 0.72640(14) 0.0373(5) Uani 1 d .
C1 C 0.1188(3) 0.64568(18) 0.8023(2) 0.0567(8) Uani 1 d .
H1A H 0.0854 0.6748 0.8326 0.068 Uiso 1 calc R
H1B H 0.1423 0.6818 0.7701 0.068 Uiso 1 calc R
C2 C 0.2010(2) 0.6032(2) 0.8614(2) 0.0607(9) Uani 1 d .
H2A H 0.2367 0.6372 0.9069 0.073 Uiso 1 calc R
H2B H 0.2447 0.5865 0.8332 0.073 Uiso 1 calc R
C3 C 0.2468(2) 0.4783(2) 0.9215(2) 0.0599(9) Uani 1 d .
H3A H 0.2993 0.5005 0.9676 0.072 Uiso 1 calc R
H3B H 0.2705 0.4711 0.8756 0.072 Uiso 1 calc R
C4 C 0.2230(2) 0.4005(2) 0.9479(2) 0.0600(9) Uani 1 d .
H4A H 0.2004 0.4074 0.9945 0.072 Uiso 1 calc R
H4B H 0.2818 0.3698 0.9674 0.072 Uiso 1 calc R
C5 C 0.1477(2) 0.35618(18) 0.8806(2) 0.0516(8) Uani 1 d .
H5A H 0.1674 0.3513 0.8322 0.062 Uiso 1 calc R
H5B H 0.1414 0.3045 0.9005 0.062 Uiso 1 calc R
C6 C -0.0241(2) 0.34772(16) 0.80246(19) 0.0464(7) Uani 1 d .
H6A H -0.0396 0.3063 0.8341 0.056 Uiso 1 calc R
H6B H -0.0055 0.3251 0.7582 0.056 Uiso 1 calc R
C7 C -0.1083(2) 0.39954(17) 0.76720(18) 0.0439(7) Uani 1 d .
H7A H -0.1618 0.3720 0.7271 0.053 Uiso 1 calc R
H7B H -0.1295 0.4197 0.8110 0.053 Uiso 1 calc R
C8 C -0.1486(2) 0.52214(18) 0.69134(19) 0.0450(7) Uani 1 d .
H8A H -0.1616 0.5490 0.7363 0.054 Uiso 1 calc R
H8B H -0.2084 0.4980 0.6562 0.054 Uiso 1 calc R
C9 C -0.1150(2) 0.57871(18) 0.64114(19) 0.0521(8) Uani 1 d .
H9A H -0.0939 0.5503 0.6015 0.062 Uiso 1 calc R
H9B H -0.1696 0.6107 0.6095 0.062 Uiso 1 calc R
C10 C -0.0351(2) 0.62979(17) 0.6909(2) 0.0509(8) Uani 1 d .
H10A H -0.0163 0.6625 0.6528 0.061 Uiso 1 calc R
H10B H -0.0593 0.6634 0.7248 0.061 Uiso 1 calc R
C13 C 0.0915(3) 0.5256(2) 0.7157(2) 0.0538(8) Uani 1 d .
H13A H 0.057(3) 0.507(2) 0.661(3) 0.065 Uiso 1 d .
H13B H 0.158(3) 0.524(2) 0.723(2) 0.065 Uiso 1 d .
C11 C 0.1375(2) 0.5571(2) 0.96801(19) 0.0555(8) Uani 1 d .
H11A H 0.1718 0.6041 0.9924 0.067 Uiso 1 calc R
H11B H 0.1582 0.5167 1.0099 0.067 Uiso 1 calc R
C12 C 0.0311(2) 0.57030(15) 0.94686(17) 0.0414(6) Uani 1 d .
B B 0.0402(2) 0.25097(16) 0.56325(17) 0.0297(6) Uani 1 d .
C21 C 0.06598(18) 0.20045(14) 0.64945(15) 0.0308(5) Uani 1 d .
C22 C 0.19403(19) 0.26955(16) 0.51719(17) 0.0398(6) Uani 1 d .
H22A H 0.1721 0.2280 0.4809 0.048 Uiso 1 calc R
C23 C 0.2807(2) 0.3039(2) 0.5231(2) 0.0540(8) Uani 1 d .
H23A H 0.3168 0.2843 0.4923 0.065 Uiso 1 calc R
C24 C 0.3141(2) 0.3661(2) 0.5735(2) 0.0557(9) Uani 1 d .
H24A H 0.3727 0.3893 0.5775 0.067 Uiso 1 calc R
C25 C 0.2599(2) 0.39426(17) 0.6187(2) 0.0494(8) Uani 1 d .
H25A H 0.2811 0.4374 0.6529 0.059 Uiso 1 calc R
C26 C 0.1744(2) 0.35856(15) 0.61319(18) 0.0399(6) Uani 1 d .
H26A H 0.1391 0.3783 0.6445 0.048 Uiso 1 calc R
C31 C 0.13832(18) 0.29428(14) 0.56287(16) 0.0331(5) Uani 1 d .
C32 C 0.14815(19) 0.21099(15) 0.71895(15) 0.0351(6) Uani 1 d .
H32A H 0.1910 0.2503 0.7179 0.042 Uiso 1 calc R
C33 C 0.1699(2) 0.16600(17) 0.79004(17) 0.0450(7) Uani 1 d .
H33A H 0.2265 0.1751 0.8350 0.054 Uiso 1 calc R
C34 C 0.1088(2) 0.10845(17) 0.79454(18) 0.0462(7) Uani 1 d .
H34A H 0.1231 0.0780 0.8422 0.055 Uiso 1 calc R
C35 C 0.0262(2) 0.09629(16) 0.72767(18) 0.0453(7) Uani 1 d .
H35A H -0.0166 0.0574 0.7300 0.054 Uiso 1 calc R
C36 C 0.0054(2) 0.14073(15) 0.65704(17) 0.0379(6) Uani 1 d .
H36A H -0.0512 0.1307 0.6124 0.045 Uiso 1 calc R
C41 C -0.04491(18) 0.31406(13) 0.55466(15) 0.0296(5) Uani 1 d .
C42 C -0.12401(19) 0.29852(15) 0.57870(17) 0.0373(6) Uani 1 d .
H42A H -0.1227 0.2542 0.6100 0.045 Uiso 1 calc R
C43 C -0.2038(2) 0.34538(17) 0.55850(18) 0.0433(7) Uani 1 d .
H43A H -0.2555 0.3321 0.5755 0.052 Uiso 1 calc R
C44 C -0.2083(2) 0.41199(17) 0.51333(17) 0.0420(6) Uani 1 d .
H44A H -0.2628 0.4436 0.4988 0.050 Uiso 1 calc R
C45 C -0.1311(2) 0.43073(15) 0.49033(16) 0.0393(6) Uani 1 d .
H45A H -0.1322 0.4762 0.4607 0.047 Uiso 1 calc R
C46 C -0.05166(19) 0.38295(14) 0.51062(16) 0.0349(6) Uani 1 d .
H46A H 0.0000 0.3973 0.4942 0.042 Uiso 1 calc R
C51 C -0.00209(17) 0.19293(14) 0.48293(15) 0.0289(5) Uani 1 d .
C52 C -0.07226(19) 0.21466(15) 0.40862(16) 0.0350(6) Uani 1 d .
H52A H -0.0971 0.2647 0.4040 0.042 Uiso 1 calc R
C53 C -0.1072(2) 0.16550(16) 0.34085(17) 0.0421(6) Uani 1 d .
H53A H -0.1539 0.1829 0.2917 0.051 Uiso 1 calc R
C54 C -0.0733(2) 0.09139(16) 0.34593(17) 0.0421(6) Uani 1 d .
H54A H -0.0968 0.0578 0.3008 0.051 Uiso 1 calc R
C55 C -0.0041(2) 0.06758(15) 0.41843(17) 0.0398(6) Uani 1 d .
H55A H 0.0196 0.0172 0.4230 0.048 Uiso 1 calc R
C56 C 0.03058(19) 0.11743(15) 0.48452(16) 0.0353(6) Uani 1 d .
H56A H 0.0784 0.0998 0.5328 0.042 Uiso 1 calc R
C60 C -0.2618(3) 0.6092(3) 0.8258(3) 0.0755(11) Uani 1 d .
H60A H -0.3033 0.5799 0.7793 0.113 Uiso 1 calc R
H60B H -0.2971 0.6240 0.8613 0.113 Uiso 1 calc R
H60C H -0.2071 0.5780 0.8569 0.113 Uiso 1 calc R
C61 C -0.2270(2) 0.6805(2) 0.7943(2) 0.0560(8) Uani 1 d .
C62 C -0.1442(3) 0.7165(2) 0.8429(2) 0.0630(9) Uani 1 d .
H62A H -0.1096 0.6965 0.8954 0.076 Uiso 1 calc R
C63 C -0.1112(3) 0.7816(2) 0.8158(3) 0.0709(11) Uani 1 d .
H63A H -0.0543 0.8051 0.8500 0.085 Uiso 1 calc R
C64 C -0.1616(3) 0.8129(2) 0.7378(3) 0.0717(11) Uani 1 d .
C65 C -0.2427(3) 0.7756(2) 0.6903(2) 0.0691(10) Uani 1 d .
H65A H -0.2777 0.7946 0.6374 0.083 Uiso 1 calc R
C66 C -0.2744(3) 0.7105(2) 0.7183(2) 0.0655(10) Uani 1 d .
H66A H -0.3304 0.6862 0.6837 0.079 Uiso 1 calc R
C67 C -0.1307(5) 0.8858(3) 0.7083(4) 0.117(2) Uani 1 d .
H67A H -0.1867 0.9165 0.6794 0.176 Uiso 1 calc R
H67B H -0.0964 0.8738 0.6711 0.176 Uiso 1 calc R
H67C H -0.0889 0.9143 0.7553 0.176 Uiso 1 calc R
C70 C -0.0201(3) 0.8404(2) 1.0416(2) 0.0637(9) Uani 1 d .
H70A H -0.0174 0.8370 1.0985 0.096 Uiso 1 calc R
H70B H 0.0317 0.8104 1.0348 0.096 Uiso 1 calc R
H70C H -0.0811 0.8206 1.0052 0.096 Uiso 1 calc R
C71 C -0.0099(2) 0.9229(2) 1.0203(2) 0.0505(7) Uani 1 d .
C72 C -0.0657(3) 0.9536(2) 0.9449(2) 0.0571(8) Uani 1 d .
H72 H -0.102(3) 0.924(2) 0.896(2) 0.069 Uiso 1 d .
C76 C 0.0556(3) 0.9706(2) 1.0748(2) 0.0589(9) Uani 1 d .
H76 H 0.099(3) 0.949(2) 1.129(2) 0.071 Uiso 1 d .

loop_
_atom_site_aniso_label
_atom_site_aniso_U_11
_atom_site_aniso_U_22
_atom_site_aniso_U_33
_atom_site_aniso_U_23
_atom_site_aniso_U_13
_atom_site_aniso_U_12
Co 0.0365(2) 0.02894(19) 0.0343(2) -0.00670(14) 0.01846(15) -0.00423(14)
O1 0.0441(11) 0.0365(10) 0.0369(10) -0.0030(8) 0.0203(9) 0.0024(8)
O2 0.0873(17) 0.0526(13) 0.0407(11) -0.0022(10) 0.0335(12) 0.0195(12)
N1 0.0527(14) 0.0341(12) 0.0482(14) -0.0055(10) 0.0282(12) -0.0063(10)
N2 0.0391(13) 0.0450(14) 0.0527(15) -0.0126(12) 0.0153(11) -0.0040(11)
N3 0.0467(13) 0.0310(11) 0.0401(12) -0.0024(10) 0.0158(11) 0.0015(10)
N4 0.0401(12) 0.0347(12) 0.0385(12) -0.0029(10) 0.0152(10) -0.0042(10)
C1 0.063(2) 0.0397(17) 0.073(2) -0.0108(16) 0.0311(18) -0.0156(15)
C2 0.0499(19) 0.0538(19) 0.078(2) -0.0181(18) 0.0213(18) -0.0223(16)
C3 0.0378(17) 0.065(2) 0.072(2) -0.0120(18) 0.0118(16) 0.0012(15)
C4 0.0526(19) 0.060(2) 0.059(2) -0.0028(17) 0.0092(16) 0.0177(16)
C5 0.0573(19) 0.0423(16) 0.0570(19) -0.0018(14) 0.0220(16) 0.0122(14)
C6 0.0596(19) 0.0329(15) 0.0488(17) -0.0012(12) 0.0212(15) -0.0081(13)
C7 0.0449(16) 0.0431(16) 0.0436(16) -0.0031(13) 0.0152(13) -0.0121(13)
C8 0.0443(16) 0.0441(16) 0.0423(16) -0.0032(13) 0.0095(13) 0.0028(13)
C9 0.064(2) 0.0459(17) 0.0439(17) 0.0030(14) 0.0160(15) 0.0109(15)
C10 0.073(2) 0.0339(15) 0.0515(18) 0.0064(13) 0.0285(17) 0.0063(14)
C13 0.059(2) 0.0534(19) 0.058(2) -0.0110(16) 0.0325(18) -0.0033(16)
C11 0.061(2) 0.0556(19) 0.0434(17) -0.0181(15) 0.0093(15) 0.0033(15)
C12 0.0618(18) 0.0316(14) 0.0351(14) 0.0020(11) 0.0223(13) 0.0065(13)
B 0.0313(14) 0.0252(13) 0.0312(14) 0.0014(11) 0.0089(11) -0.0002(11)
C21 0.0354(13) 0.0248(12) 0.0326(13) -0.0003(10) 0.0124(11) 0.0039(10)
C22 0.0370(14) 0.0412(15) 0.0402(15) 0.0060(12) 0.0118(12) 0.0010(12)
C23 0.0393(16) 0.068(2) 0.0571(19) 0.0116(17) 0.0199(15) 0.0012(15)
C24 0.0329(15) 0.063(2) 0.063(2) 0.0207(17) 0.0061(15) -0.0113(14)
C25 0.0425(16) 0.0372(15) 0.0525(18) 0.0103(13) -0.0037(14) -0.0096(13)
C26 0.0384(15) 0.0318(14) 0.0437(15) 0.0029(12) 0.0070(12) 0.0006(11)
C31 0.0314(13) 0.0288(13) 0.0347(13) 0.0082(10) 0.0058(10) 0.0027(10)
C32 0.0394(14) 0.0325(13) 0.0325(13) -0.0012(11) 0.0114(11) 0.0047(11)
C33 0.0500(17) 0.0471(17) 0.0334(14) 0.0010(12) 0.0088(13) 0.0120(14)
C34 0.0630(19) 0.0428(16) 0.0341(14) 0.0082(12) 0.0184(14) 0.0124(14)
C35 0.0625(19) 0.0326(14) 0.0459(16) 0.0053(12) 0.0253(15) -0.0001(13)
C36 0.0444(15) 0.0313(13) 0.0360(14) 0.0022(11) 0.0114(12) -0.0010(11)
C41 0.0325(12) 0.0247(12) 0.0300(12) -0.0036(10) 0.0088(10) 0.0000(10)
C42 0.0386(14) 0.0329(13) 0.0410(14) -0.0017(11) 0.0145(12) -0.0023(11)
C43 0.0348(14) 0.0471(16) 0.0487(16) -0.0056(13) 0.0155(13) -0.0004(12)
C44 0.0375(14) 0.0459(16) 0.0367(14) -0.0064(12) 0.0055(12) 0.0122(12)
C45 0.0503(16) 0.0300(13) 0.0347(14) 0.0010(11) 0.0110(12) 0.0084(12)
C46 0.0389(14) 0.0298(13) 0.0365(13) 0.0016(11) 0.0137(11) 0.0031(11)
C51 0.0282(12) 0.0277(12) 0.0315(13) 0.0031(10) 0.0112(10) -0.0006(9)
C52 0.0383(14) 0.0284(13) 0.0365(14) 0.0031(11) 0.0108(11) 0.0043(11)
C53 0.0427(15) 0.0411(15) 0.0334(14) -0.0009(12) 0.0017(12) 0.0030(12)
C54 0.0456(16) 0.0378(15) 0.0388(15) -0.0096(12) 0.0094(12) -0.0023(12)
C55 0.0482(16) 0.0280(13) 0.0408(15) -0.0031(11) 0.0124(12) 0.0047(11)
C56 0.0376(14) 0.0308(13) 0.0326(13) 0.0011(11) 0.0062(11) 0.0047(11)
C60 0.071(3) 0.083(3) 0.085(3) 0.005(2) 0.043(2) 0.005(2)
C61 0.0546(19) 0.061(2) 0.058(2) -0.0086(17) 0.0265(16) 0.0098(16)
C62 0.064(2) 0.064(2) 0.060(2) -0.0088(18) 0.0202(18) 0.0096(18)
C63 0.062(2) 0.066(2) 0.091(3) -0.019(2) 0.035(2) -0.0029(19)
C64 0.088(3) 0.052(2) 0.097(3) 0.002(2) 0.059(3) 0.011(2)
C65 0.090(3) 0.060(2) 0.060(2) -0.0007(18) 0.029(2) 0.018(2)
C66 0.062(2) 0.061(2) 0.068(2) -0.0065(19) 0.0152(18) 0.0168(18)
C67 0.140(5) 0.097(4) 0.156(5) 0.014(4) 0.104(5) -0.006(3)
C70 0.059(2) 0.060(2) 0.072(2) 0.0062(18) 0.0230(18) 0.0015(17)
C71 0.0418(16) 0.0544(19) 0.0605(19) 0.0025(16) 0.0242(15) 0.0022(14)
C72 0.0500(19) 0.060(2) 0.058(2) -0.0021(17) 0.0148(16) -0.0053(16)
C76 0.052(2) 0.067(2) 0.055(2) 0.0089(18) 0.0150(16) 0.0013(17)

loop_
_atom_type_symbol
_atom_type_description
_atom_type_scat_dispersion_real
_atom_type_scat_dispersion_imag
_atom_type_scat_source
C C 0.0033 0.0016 'International Tables Vol C Tables 4.2.6.8 and 6.1.1.4'
H H 0.0000 0.0000 'International Tables Vol C Tables 4.2.6.8 and 6.1.1.4'
B B 0.0013 0.0007 'International Tables Vol C Tables 4.2.6.8 and 6.1.1.4'
N N 0.0061 0.0033 'International Tables Vol C Tables 4.2.6.8 and 6.1.1.4'
O O 0.0106 0.0060 'International Tables Vol C Tables 4.2.6.8 and 6.1.1.4'
Co Co 0.3494 0.9721 'International Tables Vol C Tables 4.2.6.8 and 6.1.1.4'

loop_
_geom_angle_atom_site_label_1
_geom_angle_atom_site_label_2
_geom_angle_atom_site_label_3
_geom_angle
_geom_angle_site_symmetry_1
_geom_angle_site_symmetry_3
N1 Co N4 94.77(10) . .
N1 Co C13 43.51(12) . .
N4 Co C13 89.24(14) . .
N1 Co N3 167.75(9) . .
N4 Co N3 85.09(10) . .
C13 Co N3 124.28(12) . .
N1 Co N2 88.11(11) . .
N4 Co N2 176.55(10) . .
C13 Co N2 94.16(14) . .
N3 Co N2 92.50(10) . .
N1 Co O1 100.54(9) . .
N4 Co O1 91.38(9) . .
C13 Co O1 143.90(12) . .
N3 Co O1 91.70(8) . .
N2 Co O1 86.21(9) . .
C12 O1 Co 114.64(18) . .
C13 N1 C10 120.4(3) . .
C13 N1 C1 118.6(3) . .
C10 N1 C1 110.4(2) . .
C13 N1 Co 70.44(17) . .
C10 N1 Co 122.84(19) . .
C1 N1 Co 109.0(2) . .
C3 N2 C2 106.7(3) . .
C3 N2 C11 110.2(3) . .
C2 N2 C11 110.6(3) . .
C3 N2 Co 116.2(2) . .
C2 N2 Co 106.9(2) . .
C11 N2 Co 106.20(18) . .
C5 N3 C6 111.6(2) . .
C5 N3 Co 117.66(19) . .
C6 N3 Co 108.71(17) . .
C7 N4 C8 113.0(2) . .
C7 N4 Co 106.30(17) . .
C8 N4 Co 114.95(18) . .
N1 C1 C2 109.1(3) . .
N1 C1 H1A 109.9 . .
C2 C1 H1A 109.9 . .
N1 C1 H1B 109.9 . .
C2 C1 H1B 109.9 . .
H1A C1 H1B 108.3 . .
C1 C2 N2 110.4(3) . .
C1 C2 H2A 109.6 . .
N2 C2 H2A 109.6 . .
C1 C2 H2B 109.6 . .
N2 C2 H2B 109.6 . .
H2A C2 H2B 108.1 . .
N2 C3 C4 115.6(3) . .
N2 C3 H3A 108.4 . .
C4 C3 H3A 108.4 . .
N2 C3 H3B 108.4 . .
C4 C3 H3B 108.4 . .
H3A C3 H3B 107.4 . .
C3 C4 C5 114.6(3) . .
C3 C4 H4A 108.6 . .
C5 C4 H4A 108.6 . .
C3 C4 H4B 108.6 . .
C5 C4 H4B 108.6 . .
H4A C4 H4B 107.6 . .
N3 C5 C4 110.2(2) . .
N3 C5 H5A 109.6 . .
C4 C5 H5A 109.6 . .
N3 C5 H5B 109.6 . .
C4 C5 H5B 109.6 . .
H5A C5 H5B 108.1 . .
N3 C6 C7 106.4(2) . .
N3 C6 H6A 110.4 . .
C7 C6 H6A 110.4 . .
N3 C6 H6B 110.4 . .
C7 C6 H6B 110.4 . .
H6A C6 H6B 108.6 . .
N4 C7 C6 105.7(2) . .
N4 C7 H7A 110.6 . .
C6 C7 H7A 110.6 . .
N4 C7 H7B 110.6 . .
C6 C7 H7B 110.6 . .
H7A C7 H7B 108.7 . .
N4 C8 C9 110.4(3) . .
N4 C8 H8A 109.6 . .
C9 C8 H8A 109.6 . .
N4 C8 H8B 109.6 . .
C9 C8 H8B 109.6 . .
H8A C8 H8B 108.1 . .
C10 C9 C8 114.6(3) . .
C10 C9 H9A 108.6 . .
C8 C9 H9A 108.6 . .
C10 C9 H9B 108.6 . .
C8 C9 H9B 108.6 . .
H9A C9 H9B 107.6 . .
N1 C10 C9 115.4(2) . .
N1 C10 H10A 108.4 . .
C9 C10 H10A 108.4 . .
N1 C10 H10B 108.4 . .
C9 C10 H10B 108.4 . .
H10A C10 H10B 107.5 . .
N1 C13 Co 66.06(15) . .
N1 C13 H13A 118(2) . .
Co C13 H13A 119(2) . .
N1 C13 H13B 120(2) . .
Co C13 H13B 121(2) . .
H13A C13 H13B 108(3) . .
N2 C11 C12 114.1(2) . .
N2 C11 H11A 108.7 . .
C12 C11 H11A 108.7 . .
N2 C11 H11B 108.7 . .
C12 C11 H11B 108.7 . .
H11A C11 H11B 107.6 . .
O2 C12 O1 125.6(3) . .
O2 C12 C11 118.5(3) . .
O1 C12 C11 115.8(2) . .
C31 B C41 110.3(2) . .
C31 B C51 111.0(2) . .
C41 B C51 106.1(2) . .
C31 B C21 108.6(2) . .
C41 B C21 111.7(2) . .
C51 B C21 109.18(19) . .
C32 C21 C36 114.4(2) . .
C32 C21 B 124.2(2) . .
C36 C21 B 121.3(2) . .
C23 C22 C31 122.7(3) . .
C23 C22 H22A 118.7 . .
C31 C22 H22A 118.7 . .
C24 C23 C22 120.7(3) . .
C24 C23 H23A 119.7 . .
C22 C23 H23A 119.7 . .
C23 C24 C25 118.8(3) . .
C23 C24 H24A 120.6 . .
C25 C24 H24A 120.6 . .
C26 C25 C24 119.8(3) . .
C26 C25 H25A 120.1 . .
C24 C25 H25A 120.1 . .
C25 C26 C31 123.0(3) . .
C25 C26 H26A 118.5 . .
C31 C26 H26A 118.5 . .
C22 C31 C26 114.9(2) . .
C22 C31 B 124.1(2) . .
C26 C31 B 120.9(2) . .
C21 C32 C33 123.2(3) . .
C21 C32 H32A 118.4 . .
C33 C32 H32A 118.4 . .
C34 C33 C32 120.3(3) . .
C34 C33 H33A 119.8 . .
C32 C33 H33A 119.8 . .
C33 C34 C35 118.6(3) . .
C33 C34 H34A 120.7 . .
C35 C34 H34A 120.7 . .
C34 C35 C36 120.7(3) . .
C34 C35 H35A 119.6 . .
C36 C35 H35A 119.6 . .
C35 C36 C21 122.7(3) . .
C35 C36 H36A 118.7 . .
C21 C36 H36A 118.7 . .
C42 C41 C46 114.5(2) . .
C42 C41 B 122.8(2) . .
C46 C41 B 122.0(2) . .
C43 C42 C41 123.0(3) . .
C43 C42 H42A 118.5 . .
C41 C42 H42A 118.5 . .
C42 C43 C44 120.4(3) . .
C42 C43 H43A 119.8 . .
C44 C43 H43A 119.8 . .
C45 C44 C43 118.6(3) . .
C45 C44 H44A 120.7 . .
C43 C44 H44A 120.7 . .
C44 C45 C46 120.4(3) . .
C44 C45 H45A 119.8 . .
C46 C45 H45A 119.8 . .
C45 C46 C41 123.0(3) . .
C45 C46 H46A 118.5 . .
C41 C46 H46A 118.5 . .
C52 C51 C56 114.6(2) . .
C52 C51 B 123.3(2) . .
C56 C51 B 122.1(2) . .
C51 C52 C53 123.0(2) . .
C51 C52 H52A 118.5 . .
C53 C52 H52A 118.5 . .
C54 C53 C52 120.0(3) . .
C54 C53 H53A 120.0 . .
C52 C53 H53A 120.0 . .
C53 C54 C55 118.8(3) . .
C53 C54 H54A 120.6 . .
C55 C54 H54A 120.6 . .
C54 C55 C56 120.4(2) . .
C54 C55 H55A 119.8 . .
C56 C55 H55A 119.8 . .
C55 C56 C51 123.2(2) . .
C55 C56 H56A 118.4 . .
C51 C56 H56A 118.4 . .
C61 C60 H60A 109.5 . .
C61 C60 H60B 109.5 . .
H60A C60 H60B 109.5 . .
C61 C60 H60C 109.5 . .
H60A C60 H60C 109.5 . .
H60B C60 H60C 109.5 . .
C66 C61 C62 117.8(4) . .
C66 C61 C60 122.3(4) . .
C62 C61 C60 120.0(4) . .
C61 C62 C63 121.1(4) . .
C61 C62 H62A 119.4 . .
C63 C62 H62A 119.4 . .
C62 C63 C64 120.6(4) . .
C62 C63 H63A 119.7 . .
C64 C63 H63A 119.7 . .
C65 C64 C63 117.1(4) . .
C65 C64 C67 120.8(5) . .
C63 C64 C67 122.1(5) . .
C64 C65 C66 121.4(4) . .
C64 C65 H65A 119.3 . .
C66 C65 H65A 119.3 . .
C61 C66 C65 122.0(4) . .
C61 C66 H66A 119.0 . .
C65 C66 H66A 119.0 . .
C64 C67 H67A 109.5 . .
C64 C67 H67B 109.5 . .
H67A C67 H67B 109.5 . .
C64 C67 H67C 109.5 . .
H67A C67 H67C 109.5 . .
H67B C67 H67C 109.5 . .
C71 C70 H70A 109.5 . .
C71 C70 H70B 109.5 . .
H70A C70 H70B 109.5 . .
C71 C70 H70C 109.5 . .
H70A C70 H70C 109.5 . .
H70B C70 H70C 109.5 . .
C76 C71 C72 117.4(3) . .
C76 C71 C70 121.3(3) . .
C72 C71 C70 121.4(3) . .
C71 C72 C76 121.3(3) . 3_577
C71 C72 H72 125(2) . .
C76 C72 H72 111(2) 3_577 .
C71 C76 C72 121.4(3) . 3_577
C71 C76 H76 119(2) . .
C72 C76 H76 119(2) 3_577 .

loop_
_geom_bond_atom_site_label_1
_geom_bond_atom_site_label_2
_geom_bond_distance
_geom_bond_site_symmetry_2
Co N1 1.920(2) .
Co N4 1.961(2) .
Co C13 1.980(3) .
Co N3 1.987(2) .
Co N2 1.993(2) .
Co O1 1.9933(17) .
O1 C12 1.273(3) .
O2 C12 1.239(3) .
N1 C13 1.446(4) .
N1 C10 1.484(4) .
N1 C1 1.487(4) .
N2 C3 1.499(4) .
N2 C2 1.503(4) .
N2 C11 1.506(4) .
N3 C5 1.469(4) .
N3 C6 1.484(4) .
N4 C7 1.480(3) .
N4 C8 1.483(4) .
C1 C2 1.489(5) .
C1 H1A 0.9800 .
C1 H1B 0.9800 .
C2 H2A 0.9800 .
C2 H2B 0.9800 .
C3 C4 1.512(5) .
C3 H3A 0.9800 .
C3 H3B 0.9800 .
C4 C5 1.515(5) .
C4 H4A 0.9800 .
C4 H4B 0.9800 .
C5 H5A 0.9800 .
C5 H5B 0.9800 .
C6 C7 1.491(4) .
C6 H6A 0.9800 .
C6 H6B 0.9800 .
C7 H7A 0.9800 .
C7 H7B 0.9800 .
C8 C9 1.507(4) .
C8 H8A 0.9800 .
C8 H8B 0.9800 .
C9 C10 1.495(5) .
C9 H9A 0.9800 .
C9 H9B 0.9800 .
C10 H10A 0.9800 .
C10 H10B 0.9800 .
C13 H13A 0.96(4) .
C13 H13B 0.95(4) .
C11 C12 1.513(5) .
C11 H11A 0.9800 .
C11 H11B 0.9800 .
B C31 1.644(4) .
B C41 1.644(4) .
B C51 1.654(4) .
B C21 1.655(4) .
C21 C32 1.395(4) .
C21 C36 1.412(4) .
C22 C23 1.392(4) .
C22 C31 1.394(4) .
C22 H22A 0.9400 .
C23 C24 1.371(5) .
C23 H23A 0.9400 .
C24 C25 1.390(5) .
C24 H24A 0.9400 .
C25 C26 1.387(4) .
C25 H25A 0.9400 .
C26 C31 1.406(4) .
C26 H26A 0.9400 .
C32 C33 1.396(4) .
C32 H32A 0.9400 .
C33 C34 1.373(4) .
C33 H33A 0.9400 .
C34 C35 1.379(4) .
C34 H34A 0.9400 .
C35 C36 1.386(4) .
C35 H35A 0.9400 .
C36 H36A 0.9400 .
C41 C42 1.401(4) .
C41 C46 1.407(3) .
C42 C43 1.382(4) .
C42 H42A 0.9400 .
C43 C44 1.388(4) .
C43 H43A 0.9400 .
C44 C45 1.376(4) .
C44 H44A 0.9400 .
C45 C46 1.387(4) .
C45 H45A 0.9400 .
C46 H46A 0.9400 .
C51 C52 1.395(3) .
C51 C56 1.401(4) .
C52 C53 1.397(4) .
C52 H52A 0.9400 .
C53 C54 1.380(4) .
C53 H53A 0.9400 .
C54 C55 1.379(4) .
C54 H54A 0.9400 .
C55 C56 1.383(4) .
C55 H55A 0.9400 .
C56 H56A 0.9400 .
C60 C61 1.519(5) .
C60 H60A 0.9700 .
C60 H60B 0.9700 .
C60 H60C 0.9700 .
C61 C66 1.360(5) .
C61 C62 1.376(5) .
C62 C63 1.381(5) .
C62 H62A 0.9400 .
C63 C64 1.404(6) .
C63 H63A 0.9400 .
C64 C65 1.366(6) .
C64 C67 1.500(6) .
C65 C66 1.378(6) .
C65 H65A 0.9400 .
C66 H66A 0.9400 .
C67 H67A 0.9700 .
C67 H67B 0.9700 .
C67 H67C 0.9700 .
C70 C71 1.507(5) .
C70 H70A 0.9700 .
C70 H70B 0.9700 .
C70 H70C 0.9700 .
C71 C76 1.375(5) .
C71 C72 1.384(5) .
C72 C76 1.387(5) 3_577
C72 H72 0.98(4) .
C76 C72 1.387(5) 3_577
C76 H76 1.00(4) .
